data_7050978
loop_
_publ_author_name
'Braga, Dario'
'Eckert, Matthieu'
'Fraccastoro, Matteo'
'Maini, Lucia'
'Grepioni, Fabrizia'
'Caneschi, Andrea'
'Sessoli, Roberta'

_publ_section_title
;
 The hydrogen oxalate anion allows one-dimensional columnar aggregation
 of organometallic sandwich cations
;
_journal_issue 10
_journal_name_full 'New Journal of Chemistry'
_journal_page_first 1280
_journal_paper_doi 10.1039/b205782d
_journal_volume 26
_journal_year 2002
_chemical_formula_sum 'C23 H32 Fe O6'
_chemical_formula_weight 460.34
_chemical_name_systematic
; 
? 
;
_space_group_IT_number 2
_symmetry_cell_setting triclinic
_symmetry_space_group_name_Hall '-P 1'
_symmetry_space_group_name_H-M 'P -1'
_atom_sites_solution_hydrogens geom
_atom_sites_solution_primary direct
_atom_sites_solution_secondary difmap
_audit_creation_method SHELXL-97
_cell_angle_alpha 103.08(4)
_cell_angle_beta 95.36(3)
_cell_angle_gamma 99.83(2)
_cell_formula_units_Z 2
_cell_length_a 8.970(2)
_cell_length_b 9.976(4)
_cell_length_c 13.019(5)
_cell_measurement_temperature 253(2)
_cell_volume 1107.5(7)
_computing_structure_refinement 'SHELXL-97 (Sheldrick, 1997)'
_computing_structure_solution 'SHELXS-97 (Sheldrick, 1990)'
_diffrn_ambient_temperature 253(2)
_diffrn_measured_fraction_theta_full 0.998
_diffrn_measured_fraction_theta_max 0.998
_diffrn_radiation_monochromator graphite
_diffrn_radiation_source 'fine-focus sealed tube'
_diffrn_radiation_type MoK\a
_diffrn_radiation_wavelength 0.71073
_diffrn_reflns_av_R_equivalents 0.0351
_diffrn_reflns_av_sigmaI/netI 0.0866
_diffrn_reflns_limit_h_max 10
_diffrn_reflns_limit_h_min -10
_diffrn_reflns_limit_k_max 11
_diffrn_reflns_limit_k_min -11
_diffrn_reflns_limit_l_max 15
_diffrn_reflns_limit_l_min 0
_diffrn_reflns_number 4070
_diffrn_reflns_theta_full 24.97
_diffrn_reflns_theta_max 25.00
_diffrn_reflns_theta_min 3.00
_exptl_absorpt_coefficient_mu 0.717
_exptl_absorpt_correction_T_max 1.00
_exptl_absorpt_correction_T_min 0.79
_exptl_absorpt_correction_type psi-scan
_exptl_crystal_colour green
_exptl_crystal_density_diffrn 1.381
_exptl_crystal_density_method 'not measured'
_exptl_crystal_description prism
_exptl_crystal_F_000 488
_exptl_crystal_size_max 0.3
_exptl_crystal_size_mid 0.1
_exptl_crystal_size_min 0.08
_refine_diff_density_max 0.413
_refine_diff_density_min -0.373
_refine_diff_density_rms 0.082
_refine_ls_extinction_method none
_refine_ls_goodness_of_fit_ref 1.011
_refine_ls_hydrogen_treatment mixed
_refine_ls_matrix_type full
_refine_ls_number_parameters 223
_refine_ls_number_reflns 3884
_refine_ls_number_restraints 0
_refine_ls_restrained_S_all 1.011
_refine_ls_R_factor_all 0.1236
_refine_ls_R_factor_gt 0.0515
_refine_ls_shift/su_max 0.001
_refine_ls_shift/su_mean 0.000
_refine_ls_structure_factor_coef Fsqd
_refine_ls_weighting_details 'calc w=1/[\s^2^(Fo^2^)+(0.0810P)^2^+0.6631P] where P=(Fo^2^+2Fc^2^)/3'
_refine_ls_weighting_scheme calc
_refine_ls_wR_factor_gt 0.1298
_refine_ls_wR_factor_ref 0.1576
_reflns_number_gt 2212
_reflns_number_total 3884
_reflns_threshold_expression >2sigma(I)
_cod_data_source_file b205782d.txt
_cod_data_source_block me002
_cod_depositor_comments
;
The following automatic conversions were performed:
'_symmetry_cell_setting' value 'Triclinic' changed to 'triclinic'
according to '/home/saulius/struct/CIF-dictionaries/cif_core.dic'
dictionary named 'cif_core.dic' version 2.4.1 from
2010-06-29.

'_exptl_absorpt_correction_type' value 'Psi-scan' changed to
'psi-scan' according to
'/home/saulius/struct/CIF-dictionaries/cif_core.dic' dictionary named
'cif_core.dic' version 2.4.1 from 2010-06-29.

Automatic conversion script
Id: cif_fix_enum 1527 2010-12-29 10:47:43Z saulius 
;
_cod_original_cell_volume 1107.4(7)
_cod_original_sg_symbol_H-M P-1
_cod_database_code 7050978

loop_
_symmetry_equiv_pos_as_xyz
'x, y, z'
'-x, -y, -z'

loop_
_atom_site_label
_atom_site_type_symbol
_atom_site_fract_x
_atom_site_fract_y
_atom_site_fract_z
_atom_site_U_iso_or_equiv
_atom_site_adp_type
_atom_site_occupancy
_atom_site_symmetry_multiplicity
_atom_site_calc_flag
_atom_site_refinement_flags
_atom_site_disorder_assembly
_atom_site_disorder_group
Fe1 Fe 0.43533(8) 0.25198(7) 0.74935(6) 0.0275(2) Uani 1 1 d . . .
C1 C 0.4736(3) 0.2268(2) 0.59002(17) 0.0401(13) Uani 1 1 d G . .
C2 C 0.3147(2) 0.1914(2) 0.59497(17) 0.0400(13) Uani 1 1 d G . .
C3 C 0.2899(2) 0.0776(2) 0.64405(18) 0.0409(13) Uani 1 1 d G . .
C4 C 0.4335(3) 0.0425(2) 0.66943(18) 0.0377(12) Uani 1 1 d G . .
C5 C 0.5471(2) 0.1348(2) 0.63603(17) 0.0394(12) Uani 1 1 d G . .
C6 C 0.5510(4) 0.3419(3) 0.5439(3) 0.0651(18) Uani 1 1 d G . .
H6A H 0.6589 0.3440 0.5503 0.098 Uiso 1 1 calc R . .
H6B H 0.5327 0.4306 0.5820 0.098 Uiso 1 1 calc R . .
H6C H 0.5105 0.3244 0.4702 0.098 Uiso 1 1 calc R . .
C7 C 0.1934(3) 0.2624(3) 0.5551(3) 0.0608(17) Uani 1 1 d G . .
H7A H 0.2401 0.3362 0.5253 0.091 Uiso 1 1 calc R . .
H7B H 0.1426 0.3012 0.6132 0.091 Uiso 1 1 calc R . .
H7C H 0.1205 0.1949 0.5014 0.091 Uiso 1 1 calc R . .
C8 C 0.1376(3) 0.0063(3) 0.6655(3) 0.0670(19) Uani 1 1 d G . .
H8A H 0.1521 -0.0675 0.6994 0.101 Uiso 1 1 calc R . .
H8B H 0.0709 -0.0327 0.5995 0.101 Uiso 1 1 calc R . .
H8C H 0.0930 0.0736 0.7113 0.101 Uiso 1 1 calc R . .
C9 C 0.4607(4) -0.0725(3) 0.7226(3) 0.0618(17) Uani 1 1 d G . .
H9A H 0.5677 -0.0743 0.7307 0.093 Uiso 1 1 calc R . .
H9B H 0.4047 -0.1613 0.6795 0.093 Uiso 1 1 calc R . .
H9C H 0.4268 -0.0550 0.7913 0.093 Uiso 1 1 calc R . .
C10 C 0.7161(2) 0.1350(4) 0.6474(3) 0.0575(16) Uani 1 1 d G . .
H10A H 0.7678 0.2076 0.6186 0.086 Uiso 1 1 calc R . .
H10B H 0.7330 0.0456 0.6096 0.086 Uiso 1 1 calc R . .
H10C H 0.7551 0.1518 0.7214 0.086 Uiso 1 1 calc R . .
C11 C 0.4368(3) 0.4606(2) 0.82712(17) 0.0387(12) Uani 1 1 d G . .
C12 C 0.3228(2) 0.3694(2) 0.86105(17) 0.0364(12) Uani 1 1 d G . .
C13 C 0.3957(2) 0.2782(2) 0.90837(17) 0.0352(12) Uani 1 1 d G . .
C14 C 0.5547(2) 0.3130(2) 0.90368(17) 0.0374(12) Uani 1 1 d G . .
C15 C 0.5801(2) 0.4257(2) 0.85346(18) 0.0364(12) Uani 1 1 d G . .
C16 C 0.4102(4) 0.5745(3) 0.7726(3) 0.0610(17) Uani 1 1 d G . .
H16A H 0.5060 0.6209 0.7581 0.091 Uiso 1 1 calc R . .
H16B H 0.3648 0.6415 0.8181 0.091 Uiso 1 1 calc R . .
H16C H 0.3430 0.5337 0.7070 0.091 Uiso 1 1 calc R . .
C17 C 0.1538(2) 0.3694(4) 0.8489(3) 0.0580(16) Uani 1 1 d G . .
H17A H 0.1017 0.2976 0.8784 0.087 Uiso 1 1 calc R . .
H17B H 0.1151 0.3515 0.7748 0.087 Uiso 1 1 calc R . .
H17C H 0.1369 0.4592 0.8859 0.087 Uiso 1 1 calc R . .
C18 C 0.3178(3) 0.1643(3) 0.9554(3) 0.0656(18) Uani 1 1 d G . .
H18A H 0.2099 0.1623 0.9486 0.098 Uiso 1 1 calc R . .
H18B H 0.3578 0.1829 1.0293 0.098 Uiso 1 1 calc R . .
H18C H 0.3360 0.0751 0.9182 0.098 Uiso 1 1 calc R . .
C19 C 0.6756(3) 0.2425(3) 0.9448(3) 0.0576(17) Uani 1 1 d G . .
H19A H 0.7739 0.2857 0.9320 0.086 Uiso 1 1 calc R . .
H19B H 0.6540 0.1447 0.9088 0.086 Uiso 1 1 calc R . .
H19C H 0.6758 0.2524 1.0199 0.086 Uiso 1 1 calc R . .
C20 C 0.7327(3) 0.4961(3) 0.8319(3) 0.0592(17) Uani 1 1 d G . .
H20A H 0.7186 0.5691 0.7971 0.089 Uiso 1 1 calc R . .
H20B H 0.7774 0.4281 0.7868 0.089 Uiso 1 1 calc R . .
H20C H 0.7992 0.5358 0.8979 0.089 Uiso 1 1 calc R . .
C21 C 0.1175(6) 0.1499(5) 1.1996(4) 0.0379(12) Uani 1 1 d . . .
C22 C -0.0095(5) 0.1997(5) 1.1391(4) 0.0356(11) Uani 1 1 d . . .
O1 O 0.1509(4) 0.0303(4) 1.1489(3) 0.0493(10) Uani 1 1 d . . .
O2 O 0.1837(5) 0.2141(4) 1.2856(3) 0.0586(11) Uani 1 1 d . . .
O3 O -0.0501(5) 0.1349(4) 1.0452(3) 0.0631(12) Uani 1 1 d . . .
O4 O -0.0573(4) 0.3025(4) 1.1880(3) 0.0529(10) Uani 1 1 d . . .
O6 O -0.0413(5) 0.5254(4) 0.6299(3) 0.0589(11) Uani 1 1 d . . .
O5 O 0.1246(5) 0.6563(5) 0.5593(3) 0.0701(13) Uani 1 1 d . . .
C23 C 0.0276(6) 0.5548(6) 0.5536(4) 0.0406(12) Uani 1 1 d . . .
H100 H 0.0933 0.0056 1.0744 0.050 Uiso 1 1 d . . .
H600 H -0.0050 0.6210 0.6946 0.050 Uiso 1 1 d . . .

loop_
_atom_site_aniso_label
_atom_site_aniso_U_11
_atom_site_aniso_U_22
_atom_site_aniso_U_33
_atom_site_aniso_U_23
_atom_site_aniso_U_13
_atom_site_aniso_U_12
Fe1 0.0309(4) 0.0260(4) 0.0257(4) 0.0059(3) 0.0026(3) 0.0074(3)
C1 0.056(4) 0.041(3) 0.024(3) 0.005(2) 0.009(2) 0.011(3)
C2 0.049(3) 0.042(3) 0.029(3) 0.005(2) -0.002(2) 0.017(3)
C3 0.041(3) 0.033(3) 0.038(3) -0.006(2) -0.001(2) 0.001(2)
C4 0.046(3) 0.027(3) 0.036(3) 0.000(2) -0.001(2) 0.011(2)
C5 0.042(3) 0.045(3) 0.032(3) 0.005(2) 0.007(2) 0.016(3)
C6 0.085(5) 0.065(4) 0.057(4) 0.026(3) 0.033(4) 0.017(4)
C7 0.069(4) 0.070(4) 0.042(3) 0.009(3) -0.015(3) 0.031(3)
C8 0.049(4) 0.053(4) 0.080(5) -0.001(3) -0.005(3) -0.011(3)
C9 0.091(5) 0.033(3) 0.062(4) 0.007(3) 0.006(4) 0.023(3)
C10 0.046(4) 0.075(4) 0.056(4) 0.005(3) 0.018(3) 0.029(3)
C11 0.056(4) 0.030(3) 0.031(3) 0.006(2) 0.005(2) 0.014(2)
C12 0.037(3) 0.038(3) 0.031(3) -0.004(2) 0.006(2) 0.016(2)
C13 0.046(3) 0.030(3) 0.028(3) 0.005(2) 0.007(2) 0.008(2)
C14 0.042(3) 0.040(3) 0.028(3) 0.000(2) 0.001(2) 0.018(2)
C15 0.035(3) 0.037(3) 0.031(3) 0.000(2) 0.005(2) 0.002(2)
C16 0.091(5) 0.040(3) 0.058(4) 0.015(3) 0.010(3) 0.028(3)
C17 0.044(3) 0.072(4) 0.054(4) 0.000(3) 0.008(3) 0.021(3)
C18 0.091(5) 0.059(4) 0.050(4) 0.024(3) 0.024(3) 0.001(4)
C19 0.061(4) 0.071(4) 0.043(3) 0.010(3) -0.006(3) 0.033(3)
C20 0.047(4) 0.053(4) 0.064(4) 0.002(3) 0.013(3) -0.013(3)
C21 0.041(3) 0.045(3) 0.031(3) 0.010(2) 0.009(2) 0.012(2)
C22 0.032(3) 0.039(3) 0.036(3) 0.009(2) 0.005(2) 0.008(2)
O1 0.059(2) 0.053(2) 0.037(2) 0.0053(18) -0.0032(18) 0.029(2)
O2 0.066(3) 0.069(3) 0.036(2) 0.003(2) -0.012(2) 0.027(2)
O3 0.078(3) 0.060(3) 0.042(2) -0.0113(19) -0.022(2) 0.039(2)
O4 0.061(3) 0.056(2) 0.040(2) -0.0045(18) 0.0017(18) 0.032(2)
O6 0.070(3) 0.056(3) 0.043(2) -0.0014(19) 0.015(2) 0.008(2)
O5 0.066(3) 0.062(3) 0.062(3) -0.009(2) 0.008(2) -0.010(2)
C23 0.037(3) 0.043(3) 0.043(3) 0.004(2) 0.006(2) 0.019(3)

loop_
_atom_type_symbol
_atom_type_description
_atom_type_scat_dispersion_real
_atom_type_scat_dispersion_imag
_atom_type_scat_source
C C 0.0033 0.0016 'International Tables Vol C Tables 4.2.6.8 and 6.1.1.4'
H H 0.0000 0.0000 'International Tables Vol C Tables 4.2.6.8 and 6.1.1.4'
Fe Fe 0.3463 0.8444 'International Tables Vol C Tables 4.2.6.8 and 6.1.1.4'
O O 0.0106 0.0060 'International Tables Vol C Tables 4.2.6.8 and 6.1.1.4'

loop_
_geom_angle_atom_site_label_1
_geom_angle_atom_site_label_2
_geom_angle_atom_site_label_3
_geom_angle
_geom_angle_site_symmetry_1
_geom_angle_site_symmetry_3
_geom_angle_publ_flag
C15 Fe1 C14 39.7 . . ?
C15 Fe1 C11 39.7 . . ?
C14 Fe1 C11 66.56(7) . . ?
C15 Fe1 C2 140.24(11) . . ?
C14 Fe1 C2 179.68(10) . . ?
C11 Fe1 C2 113.21(10) . . ?
C15 Fe1 C13 66.53(7) . . ?
C14 Fe1 C13 39.6 . . ?
C11 Fe1 C13 66.43(7) . . ?
C2 Fe1 C13 140.14(11) . . ?
C15 Fe1 C1 113.48(11) . . ?
C14 Fe1 C1 140.69(11) . . ?
C11 Fe1 C1 113.24(10) . . ?
C2 Fe1 C1 39.6 . . ?
C13 Fe1 C1 179.52(10) . . ?
C15 Fe1 C12 66.50(7) . . ?
C14 Fe1 C12 66.46(6) . . ?
C11 Fe1 C12 39.6 . . ?
C2 Fe1 C12 113.23(10) . . ?
C13 Fe1 C12 39.5 . . ?
C1 Fe1 C12 140.00(10) . . ?
C15 Fe1 C3 179.75(11) . . ?
C14 Fe1 C3 140.53(11) . . ?
C11 Fe1 C3 140.30(10) . . ?
C2 Fe1 C3 39.5 . . ?
C13 Fe1 C3 113.70(11) . . ?
C1 Fe1 C3 66.29(7) . . ?
C12 Fe1 C3 113.63(10) . . ?
C15 Fe1 C5 113.73(10) . . ?
C14 Fe1 C5 114.07(10) . . ?
C11 Fe1 C5 140.29(11) . . ?
C2 Fe1 C5 66.25(6) . . ?
C13 Fe1 C5 141.03(10) . . ?
C1 Fe1 C5 39.4 . . ?
C12 Fe1 C5 179.43(10) . . ?
C3 Fe1 C5 66.15(6) . . ?
C15 Fe1 C4 140.62(10) . . ?
C14 Fe1 C4 114.01(10) . . ?
C11 Fe1 C4 179.37(10) . . ?
C2 Fe1 C4 66.23(7) . . ?
C13 Fe1 C4 114.16(10) . . ?
C1 Fe1 C4 66.16(7) . . ?
C12 Fe1 C4 140.79(11) . . ?
C3 Fe1 C4 39.4 . . ?
C5 Fe1 C4 39.4 . . ?
C2 C1 C5 108.0 . . ?
C2 C1 C6 126.0 . . ?
C5 C1 C6 126.0 . . ?
C2 C1 Fe1 70.09(8) . . ?
C5 C1 Fe1 70.58(8) . . ?
C6 C1 Fe1 124.93(8) . . ?
C1 C2 C3 108.0 . . ?
C1 C2 C7 126.0 . . ?
C3 C2 C7 126.0 . . ?
C1 C2 Fe1 70.36(8) . . ?
C3 C2 Fe1 70.45(8) . . ?
C7 C2 Fe1 124.79(7) . . ?
C4 C3 C2 108.0 . . ?
C4 C3 C8 126.0 . . ?
C2 C3 C8 126.0 . . ?
C4 C3 Fe1 70.56(8) . . ?
C2 C3 Fe1 70.02(8) . . ?
C8 C3 Fe1 125.01(8) . . ?
C5 C4 C3 108.0 . . ?
C5 C4 C9 126.0 . . ?
C3 C4 C9 126.0 . . ?
C5 C4 Fe1 70.27(8) . . ?
C3 C4 Fe1 70.03(8) . . ?
C9 C4 Fe1 125.29(7) . . ?
C4 C5 C1 108.0 . . ?
C4 C5 C10 126.0 . . ?
C1 C5 C10 126.0 . . ?
C4 C5 Fe1 70.37(8) . . ?
C1 C5 Fe1 69.98(8) . . ?
C10 C5 Fe1 125.24(8) . . ?
C12 C11 C15 108.0 . . ?
C12 C11 C16 126.0 . . ?
C15 C11 C16 126.0 . . ?
C12 C11 Fe1 70.43(8) . . ?
C15 C11 Fe1 69.96(8) . . ?
C16 C11 Fe1 125.20(7) . . ?
C13 C12 C11 108.0 . . ?
C13 C12 C17 126.0 . . ?
C11 C12 C17 126.0 . . ?
C13 C12 Fe1 70.16(8) . . ?
C11 C12 Fe1 70.01(8) . . ?
C17 C12 Fe1 125.42(7) . . ?
C12 C13 C14 108.0 . . ?
C12 C13 C18 126.0 . . ?
C14 C13 C18 126.0 . . ?
C12 C13 Fe1 70.32(8) . . ?
C14 C13 Fe1 69.93(8) . . ?
C18 C13 Fe1 125.34(8) . . ?
C15 C14 C13 108.0 . . ?
C15 C14 C19 126.0 . . ?
C13 C14 C19 126.0 . . ?
C15 C14 Fe1 70.07(8) . . ?
C13 C14 Fe1 70.45(8) . . ?
C19 C14 Fe1 125.07(7) . . ?
C14 C15 C11 108.0 . . ?
C14 C15 C20 126.0 . . ?
C11 C15 C20 126.0 . . ?
C14 C15 Fe1 70.23(8) . . ?
C11 C15 Fe1 70.37(8) . . ?
C20 C15 Fe1 124.99(7) . . ?
O2 C21 O1 121.7(5) . . ?
O2 C21 C22 123.4(5) . . ?
O1 C21 C22 114.9(4) . . ?
O3 C22 O4 126.8(5) . . ?
O3 C22 C21 115.8(4) . . ?
O4 C22 C21 117.4(4) . . ?
O5 C23 O6 126.3(5) . . ?
O5 C23 C23 120.3(7) . 2_566 ?
O6 C23 C23 113.3(6) . 2_566 ?

loop_
_geom_bond_atom_site_label_1
_geom_bond_atom_site_label_2
_geom_bond_distance
_geom_bond_site_symmetry_2
_geom_bond_publ_flag
Fe1 C15 2.090(3) . ?
Fe1 C14 2.092(2) . ?
Fe1 C11 2.095(2) . ?
Fe1 C2 2.097(2) . ?
Fe1 C13 2.099(2) . ?
Fe1 C1 2.100(2) . ?
Fe1 C12 2.101(2) . ?
Fe1 C3 2.102(3) . ?
Fe1 C5 2.108(2) . ?
Fe1 C4 2.109(2) . ?
C1 C2 1.4200 . ?
C1 C5 1.4200 . ?
C1 C6 1.5095 . ?
C2 C3 1.4200 . ?
C2 C7 1.5095 . ?
C3 C4 1.4200 . ?
C3 C8 1.5095 . ?
C4 C5 1.4200 . ?
C4 C9 1.5095 . ?
C5 C10 1.5095 . ?
C11 C12 1.4200 . ?
C11 C15 1.4200 . ?
C11 C16 1.5095 . ?
C12 C13 1.4200 . ?
C12 C17 1.5095 . ?
C13 C14 1.4200 . ?
C13 C18 1.5095 . ?
C14 C15 1.4200 . ?
C14 C19 1.5095 . ?
C15 C20 1.5095 . ?
C21 O2 1.199(6) . ?
C21 O1 1.324(6) . ?
C21 C22 1.538(7) . ?
C22 O3 1.235(6) . ?
C22 O4 1.244(6) . ?
O6 C23 1.280(6) . ?
O5 C23 1.201(6) . ?
C23 C23 1.544(10) 2_566 ?
